data_7035276
loop_
_publ_author_name
'Mariappan, Kadarkaraisamy'
'Alaparthi, Madhubabu'
'Hoffman, Mariah'
'Rama, Myriam Alcantar'
'Balasubramanian, Vinothini'
'John, Danielle M.'
'Sykes, Andrew G.'

_publ_section_title
;
 Improved selectivity for Pb(ii) by sulfur, selenium and tellurium
 analogues of 1,8-anthraquinone-18-crown-5: synthesis, spectroscopy, X-ray
 crystallography and computational studies.
;
_journal_issue 26
_journal_name_full 'Dalton transactions (Cambridge, England : 2003)'
_journal_page_first 11774
_journal_page_last 11787
_journal_paper_doi 10.1039/c5dt01305d
_journal_volume 44
_journal_year 2015
_chemical_formula_moiety 'C22 H22 O6 S'
_chemical_formula_sum 'C22 H22 O6 S'
_chemical_formula_weight 414.45
_chemical_name_systematic CES
_space_group_crystal_system monoclinic
_space_group_IT_number 14
_space_group_name_Hall '-P 2yn'
_space_group_name_H-M_alt 'P 1 21/n 1'
_symmetry_space_group_name_Hall '-P 2yn'
_symmetry_space_group_name_H-M 'P 1 21/n 1'
_atom_sites_solution_hydrogens geom
_audit_creation_method SHELXL-2014/6
_audit_update_record
;
2015-05-15 deposited with the CCDC.
2015-05-27 downloaded from the CCDC.
;
_cell_angle_alpha 90
_cell_angle_beta 104.2090(10)
_cell_angle_gamma 90
_cell_formula_units_Z 4
_cell_length_a 14.3298(15)
_cell_length_b 8.1440(8)
_cell_length_c 16.8072(17)
_cell_measurement_reflns_used 5998
_cell_measurement_temperature 100(2)
_cell_measurement_theta_max 25.30
_cell_measurement_theta_min 2.50
_cell_volume 1901.4(3)
_computing_cell_refinement 'Bruker SMART'
_computing_data_collection 'Bruker SMART'
_computing_data_reduction 'Bruker SAINT'
_computing_molecular_graphics 'Bruker SHELXTL'
_computing_publication_material 'Bruker SHELXTL'
_computing_structure_refinement 'Bruker SHELXTL'
_computing_structure_solution 'Bruker SHELXTL'
_diffrn_ambient_temperature 100(2)
_diffrn_measured_fraction_theta_full 1.000
_diffrn_measured_fraction_theta_max 0.999
_diffrn_measurement_device_type 'CCD area detector'
_diffrn_measurement_method 'phi and omega scans'
_diffrn_radiation_monochromator graphite
_diffrn_radiation_source 'sealed tube'
_diffrn_radiation_type MoK\a
_diffrn_radiation_wavelength 0.71073
_diffrn_reflns_av_R_equivalents 0.0490
_diffrn_reflns_av_unetI/netI 0.0360
_diffrn_reflns_laue_measured_fraction_full 1.000
_diffrn_reflns_laue_measured_fraction_max 0.999
_diffrn_reflns_limit_h_max 17
_diffrn_reflns_limit_h_min -17
_diffrn_reflns_limit_k_max 9
_diffrn_reflns_limit_k_min -9
_diffrn_reflns_limit_l_max 20
_diffrn_reflns_limit_l_min -20
_diffrn_reflns_number 18441
_diffrn_reflns_point_group_measured_fraction_full 1.000
_diffrn_reflns_point_group_measured_fraction_max 0.999
_diffrn_reflns_theta_full 25.242
_diffrn_reflns_theta_max 25.347
_diffrn_reflns_theta_min 1.677
_exptl_absorpt_coefficient_mu 0.209
_exptl_absorpt_correction_T_max 0.939
_exptl_absorpt_correction_T_min 0.901
_exptl_absorpt_correction_type multi-scan
_exptl_absorpt_process_details SADABS
_exptl_crystal_colour 'pale yellow'
_exptl_crystal_density_diffrn 1.448
_exptl_crystal_description block
_exptl_crystal_F_000 872
_exptl_crystal_size_max 0.500
_exptl_crystal_size_mid 0.420
_exptl_crystal_size_min 0.300
_refine_diff_density_max 0.482
_refine_diff_density_min -0.233
_refine_diff_density_rms 0.047
_refine_ls_extinction_method none
_refine_ls_goodness_of_fit_ref 1.031
_refine_ls_hydrogen_treatment constr
_refine_ls_matrix_type full
_refine_ls_number_parameters 319
_refine_ls_number_reflns 3473
_refine_ls_number_restraints 180
_refine_ls_restrained_S_all 1.024
_refine_ls_R_factor_all 0.0654
_refine_ls_R_factor_gt 0.0423
_refine_ls_shift/su_max 0.000
_refine_ls_shift/su_mean 0.000
_refine_ls_structure_factor_coef Fsqd
_refine_ls_weighting_details 'w=1/[\s^2^(Fo^2^)+(0.0469P)^2^+0.9891P] where P=(Fo^2^+2Fc^2^)/3'
_refine_ls_weighting_scheme calc
_refine_ls_wR_factor_gt 0.0980
_refine_ls_wR_factor_ref 0.1097
_reflns_Friedel_coverage 0.000
_reflns_number_gt 2517
_reflns_number_total 3473
_reflns_threshold_expression 'I > 2\s(I)'
_cod_data_source_file c5dt01305d3.cif
_cod_data_source_block shelx
_cod_depositor_comments 'Adding full bibliography for 7035276--7035281.cif.'
_cod_database_code 7035276
_shelx_space_group_comment
;
The symmetry employed for this shelxl refinement is uniquely defined
by the following loop, which should always be used as a source of
symmetry information in preference to the above space-group names.
They are only intended as comments.
;
_shelx_estimated_absorpt_t_min 0.903
_shelx_estimated_absorpt_t_max 0.940
_shelxl_version_number 2014/6

loop_
_space_group_symop_operation_xyz
'x, y, z'
'-x+1/2, y+1/2, -z+1/2'
'-x, -y, -z'
'x-1/2, -y-1/2, z-1/2'

loop_
_atom_site_label
_atom_site_type_symbol
_atom_site_fract_x
_atom_site_fract_y
_atom_site_fract_z
_atom_site_U_iso_or_equiv
_atom_site_adp_type
_atom_site_occupancy
_atom_site_site_symmetry_order
_atom_site_calc_flag
_atom_site_refinement_flags_posn
_atom_site_refinement_flags_adp
_atom_site_refinement_flags_occupancy
_atom_site_disorder_assembly
_atom_site_disorder_group
O2 O -0.13636(9) 0.20241(17) 0.04403(8) 0.0234(3) Uani 1 1 d . . . . .
O1 O 0.08960(10) 0.52044(18) 0.25545(8) 0.0266(4) Uani 1 1 d D . . . .
O6 O 0.01454(11) 0.2663(2) 0.16580(9) 0.0324(4) Uani 1 1 d . . . . .
O5 O 0.23408(11) 0.3614(2) -0.03853(10) 0.0439(5) Uani 1 1 d . . . . .
C9 C 0.07954(14) 0.2840(2) -0.02597(12) 0.0212(4) Uani 1 1 d . . . . .
C14 C -0.07451(14) 0.1979(2) -0.00520(12) 0.0180(4) Uani 1 1 d . . . . .
C11 C 0.05589(15) 0.2160(3) -0.10445(13) 0.0257(5) Uani 1 1 d . . . . .
H11 H 0.0984 0.2241 -0.1382 0.031 Uiso 1 1 calc R U . . .
C13 C -0.09611(15) 0.1286(2) -0.08305(12) 0.0221(5) Uani 1 1 d . . . . .
H13 H -0.1549 0.0762 -0.1027 0.027 Uiso 1 1 calc R U . . .
C5 C 0.13398(14) 0.4372(2) 0.13539(12) 0.0186(4) Uani 1 1 d . . . . .
C8 C 0.04926(14) 0.3246(2) 0.11299(12) 0.0195(4) Uani 1 1 d . . . . .
C22 C -0.22927(14) 0.1256(3) 0.01767(12) 0.0231(5) Uani 1 1 d . . . . .
H22A H -0.2222 0.0072 0.0174 0.028 Uiso 1 1 calc R U . . .
H22B H -0.2608 0.1610 -0.0375 0.028 Uiso 1 1 calc R U . . .
C10 C 0.01619(14) 0.2733(2) 0.02541(12) 0.0183(4) Uani 1 1 d . . . . .
C21 C -0.28828(15) 0.1750(3) 0.07661(13) 0.0305(5) Uani 1 1 d . . . . .
H21A H -0.2768 0.2903 0.0898 0.037 Uiso 1 1 calc R U . . .
H21B H -0.3559 0.1628 0.0493 0.037 Uiso 1 1 calc R U . . .
C7 C 0.17563(15) 0.3632(3) 0.00342(13) 0.0256(5) Uani 1 1 d . . . . .
C12 C -0.03106(15) 0.1365(3) -0.13164(13) 0.0256(5) Uani 1 1 d . . . . .
H12 H -0.0462 0.0877 -0.1832 0.031 Uiso 1 1 calc R U . . .
C2 C 0.30616(15) 0.6132(3) 0.18386(14) 0.0291(5) Uani 1 1 d . . . . .
H2 H 0.3640 0.6698 0.2007 0.035 Uiso 1 1 calc R U . . .
C4 C 0.15585(14) 0.5243(2) 0.21052(12) 0.0213(5) Uani 1 1 d . . . . .
C20 C -0.17707(15) 0.1124(3) 0.20488(12) 0.0298(5) Uani 1 1 d D . . . .
H20A H -0.1716 0.2258 0.2230 0.036 Uiso 0.4877 1 calc R U P A 1
H20B H -0.1269 0.0904 0.1767 0.036 Uiso 0.4877 1 calc R U P A 1
H20C H -0.1629 0.2289 0.2099 0.036 Uiso 0.5123 1 calc R U P B 2
H20D H -0.1272 0.0578 0.1848 0.036 Uiso 0.5123 1 calc R U P B 2
C6 C 0.19817(14) 0.4466(2) 0.08486(13) 0.0212(5) Uani 1 1 d . . . . .
C3 C 0.24192(15) 0.6113(3) 0.23323(13) 0.0258(5) Uani 1 1 d . . . . .
H3 H 0.2565 0.6691 0.2825 0.031 Uiso 1 1 calc R U . . .
C1 C 0.28466(15) 0.5315(3) 0.10980(14) 0.0259(5) Uani 1 1 d . . . . .
H1 H 0.3279 0.5331 0.0766 0.031 Uiso 1 1 calc R U . . .
C15 C 0.1045(7) 0.5919(12) 0.3356(4) 0.0301(14) Uani 0.4877 1 d D U P C 1
H15A H 0.1065 0.7107 0.3321 0.036 Uiso 0.4877 1 calc R U P C 1
H15B H 0.1649 0.5541 0.3707 0.036 Uiso 0.4877 1 calc R U P C 1
C19 C -0.1663(4) -0.0032(7) 0.2790(3) 0.0268(15) Uani 0.4877 1 d D U P C 1
H19A H -0.1862 -0.1125 0.2589 0.032 Uiso 0.4877 1 calc R U P C 1
H19B H -0.2099 0.0332 0.3114 0.032 Uiso 0.4877 1 calc R U P C 1
O4 O -0.26927(11) 0.0842(2) 0.15119(9) 0.0380(4) Uani 1 1 d . . . . .
C16 C 0.0218(4) 0.5391(7) 0.3699(4) 0.0296(13) Uani 0.4877 1 d D U P C 1
H16A H 0.0228 0.5996 0.4198 0.036 Uiso 0.4877 1 calc R U P C 1
H16B H -0.0387 0.5618 0.3305 0.036 Uiso 0.4877 1 calc R U P C 1
C17 C -0.0567(4) 0.3088(7) 0.4056(4) 0.0310(12) Uani 0.4877 1 d D U P C 1
H17A H -0.1107 0.3254 0.3586 0.037 Uiso 0.4877 1 calc R U P C 1
H17B H -0.0690 0.3701 0.4515 0.037 Uiso 0.4877 1 calc R U P C 1
S1 S -0.0462(2) -0.0156(4) 0.3454(2) 0.0328(6) Uani 0.4877 1 d D . P C 1
C18 C -0.0469(4) 0.1287(7) 0.4269(3) 0.0302(12) Uani 0.4877 1 d D U P C 1
H18A H -0.0993 0.0989 0.4512 0.036 Uiso 0.4877 1 calc R U P C 1
H18B H 0.0125 0.1141 0.4688 0.036 Uiso 0.4877 1 calc R U P C 1
O3 O 0.0300(2) 0.3671(5) 0.3871(2) 0.0274(7) Uani 0.4877 1 d D U P C 1
S1' S -0.0674(3) 0.0237(4) 0.3562(2) 0.0427(8) Uani 0.5123 1 d D . P C 2
C18' C -0.0509(4) 0.2171(7) 0.4082(3) 0.0334(13) Uani 0.5123 1 d D U P C 2
H18C H -0.1090 0.2452 0.4251 0.040 Uiso 0.5123 1 calc R U P C 2
H18D H 0.0013 0.2082 0.4572 0.040 Uiso 0.5123 1 calc R U P C 2
O3' O 0.0201(3) 0.4786(5) 0.4069(2) 0.0342(8) Uani 0.5123 1 d D U P C 2
C17' C -0.0285(4) 0.3510(5) 0.3543(3) 0.0331(11) Uani 0.5123 1 d D U P C 2
H17C H 0.0122 0.3091 0.3205 0.040 Uiso 0.5123 1 calc R U P C 2
H17D H -0.0874 0.3928 0.3186 0.040 Uiso 0.5123 1 calc R U P C 2
C16' C 0.0268(4) 0.6273(7) 0.3641(3) 0.0336(12) Uani 0.5123 1 d D U P C 2
H16C H 0.0329 0.7185 0.4022 0.040 Uiso 0.5123 1 calc R U P C 2
H16D H -0.0322 0.6427 0.3219 0.040 Uiso 0.5123 1 calc R U P C 2
C19' C -0.1836(4) 0.0416(8) 0.2860(3) 0.0293(15) Uani 0.5123 1 d D U P C 2
H19C H -0.2133 -0.0660 0.2771 0.035 Uiso 0.5123 1 calc R U P C 2
H19D H -0.2242 0.1115 0.3100 0.035 Uiso 0.5123 1 calc R U P C 2
C15' C 0.1104(7) 0.6300(11) 0.3251(4) 0.0301(14) Uani 0.5123 1 d D U P C 2
H15C H 0.1204 0.7406 0.3074 0.036 Uiso 0.5123 1 calc R U P C 2
H15D H 0.1685 0.5950 0.3644 0.036 Uiso 0.5123 1 calc R U P C 2

loop_
_atom_site_aniso_label
_atom_site_aniso_U_11
_atom_site_aniso_U_22
_atom_site_aniso_U_33
_atom_site_aniso_U_23
_atom_site_aniso_U_13
_atom_site_aniso_U_12
O2 0.0186(7) 0.0292(8) 0.0219(8) -0.0042(6) 0.0043(6) -0.0057(6)
O1 0.0296(8) 0.0300(8) 0.0191(8) -0.0039(6) 0.0043(6) -0.0018(7)
O6 0.0325(9) 0.0435(10) 0.0203(8) 0.0003(7) 0.0048(7) -0.0167(7)
O5 0.0313(9) 0.0617(12) 0.0455(10) -0.0132(9) 0.0227(8) -0.0103(8)
C9 0.0231(11) 0.0162(10) 0.0245(11) 0.0019(8) 0.0065(9) 0.0028(8)
C14 0.0199(10) 0.0148(10) 0.0188(10) 0.0035(8) 0.0035(8) 0.0021(8)
C11 0.0297(12) 0.0275(12) 0.0225(11) 0.0003(9) 0.0115(9) 0.0062(10)
C13 0.0215(11) 0.0191(11) 0.0229(11) 0.0006(9) 0.0000(9) 0.0010(9)
C5 0.0181(10) 0.0146(10) 0.0212(11) 0.0042(8) 0.0009(8) 0.0014(8)
C8 0.0172(10) 0.0199(10) 0.0202(11) 0.0019(8) 0.0022(8) 0.0001(8)
C22 0.0179(10) 0.0241(11) 0.0241(11) 0.0012(9) -0.0007(9) -0.0036(9)
C10 0.0198(10) 0.0135(9) 0.0203(10) 0.0026(8) 0.0027(8) 0.0027(8)
C21 0.0204(11) 0.0455(14) 0.0248(12) 0.0002(10) 0.0037(9) -0.0020(10)
C7 0.0236(11) 0.0251(12) 0.0302(12) 0.0031(9) 0.0103(10) 0.0012(9)
C12 0.0305(12) 0.0245(11) 0.0196(11) -0.0042(9) 0.0019(9) 0.0042(9)
C2 0.0193(11) 0.0230(12) 0.0386(13) 0.0068(10) -0.0048(10) -0.0047(9)
C4 0.0201(11) 0.0192(11) 0.0220(11) 0.0056(8) 0.0004(9) 0.0019(8)
C20 0.0246(12) 0.0409(14) 0.0233(11) -0.0007(10) 0.0050(9) -0.0073(10)
C6 0.0186(10) 0.0167(10) 0.0270(11) 0.0048(8) 0.0030(9) 0.0025(8)
C3 0.0267(12) 0.0185(11) 0.0257(12) 0.0024(9) -0.0060(9) -0.0020(9)
C1 0.0178(11) 0.0254(12) 0.0334(12) 0.0089(10) 0.0043(9) -0.0014(9)
C15 0.0347(16) 0.038(3) 0.0143(18) 0.001(2) -0.0014(13) 0.0066(19)
C19 0.025(2) 0.029(2) 0.027(2) -0.0018(16) 0.0082(15) 0.0008(16)
O4 0.0263(9) 0.0602(11) 0.0265(9) 0.0054(8) 0.0045(7) -0.0143(8)
C16 0.035(2) 0.030(3) 0.021(3) -0.002(3) 0.001(2) 0.009(3)
C17 0.029(2) 0.046(3) 0.022(2) 0.006(3) 0.0132(19) 0.008(3)
S1 0.0290(12) 0.0326(17) 0.0323(12) -0.0005(10) -0.0011(8) 0.0005(9)
C18 0.024(2) 0.044(3) 0.023(3) 0.004(2) 0.007(2) -0.001(3)
O3 0.0298(19) 0.0302(19) 0.0234(18) 0.0039(15) 0.0088(15) 0.0078(16)
S1' 0.0524(19) 0.0324(16) 0.0346(12) -0.0006(9) -0.0064(11) -0.0014(11)
C18' 0.034(3) 0.041(4) 0.026(3) 0.003(3) 0.009(2) -0.003(3)
O3' 0.0390(18) 0.038(2) 0.0228(19) -0.0016(17) 0.0014(16) -0.0039(17)
C17' 0.038(3) 0.038(2) 0.025(2) -0.002(2) 0.011(2) 0.005(2)
C16' 0.043(3) 0.030(3) 0.025(2) -0.002(2) 0.004(2) 0.004(3)
C19' 0.027(2) 0.033(2) 0.028(2) -0.0023(16) 0.0056(15) -0.0044(16)
C15' 0.0347(16) 0.038(3) 0.0143(18) 0.001(2) -0.0014(13) 0.0066(19)

loop_
_atom_type_symbol
_atom_type_description
_atom_type_scat_dispersion_real
_atom_type_scat_dispersion_imag
_atom_type_scat_source
C C 0.0033 0.0016 'International Tables Vol C Tables 4.2.6.8 and 6.1.1.4'
H H 0.0000 0.0000 'International Tables Vol C Tables 4.2.6.8 and 6.1.1.4'
O O 0.0106 0.0060 'International Tables Vol C Tables 4.2.6.8 and 6.1.1.4'
S S 0.1246 0.1234 'International Tables Vol C Tables 4.2.6.8 and 6.1.1.4'

loop_
_geom_angle_atom_site_label_1
_geom_angle_atom_site_label_2
_geom_angle_atom_site_label_3
_geom_angle
C14 O2 C22 119.68(15)
C4 O1 C15 123.5(3)
C4 O1 C15' 113.9(3)
C11 C9 C10 121.01(19)
C11 C9 C7 118.41(18)
C10 C9 C7 120.54(18)
O2 C14 C13 124.01(18)
O2 C14 C10 116.53(17)
C13 C14 C10 119.44(18)
C12 C11 C9 119.36(19)
C12 C11 H11 120.3
C9 C11 H11 120.3
C12 C13 C14 120.70(19)
C12 C13 H13 119.6
C14 C13 H13 119.6
C6 C5 C4 118.68(18)
C6 C5 C8 119.69(18)
C4 C5 C8 121.39(18)
O6 C8 C10 121.57(18)
O6 C8 C5 120.58(18)
C10 C8 C5 117.53(17)
O2 C22 C21 107.93(16)
O2 C22 H22A 110.1
C21 C22 H22A 110.1
O2 C22 H22B 110.1
C21 C22 H22B 110.1
H22A C22 H22B 108.4
C9 C10 C14 118.61(18)
C9 C10 C8 119.62(17)
C14 C10 C8 121.43(17)
O4 C21 C22 115.06(18)
O4 C21 H21A 108.5
C22 C21 H21A 108.5
O4 C21 H21B 108.5
C22 C21 H21B 108.5
H21A C21 H21B 107.5
O5 C7 C9 120.8(2)
O5 C7 C6 120.74(19)
C9 C7 C6 118.41(18)
C11 C12 C13 120.76(19)
C11 C12 H12 119.6
C13 C12 H12 119.6
C1 C2 C3 120.17(19)
C1 C2 H2 119.9
C3 C2 H2 119.9
O1 C4 C3 123.77(19)
O1 C4 C5 117.07(17)
C3 C4 C5 119.14(19)
O4 C20 C19' 105.0(2)
O4 C20 C19 107.9(2)
O4 C20 H20A 110.1
C19 C20 H20A 110.1
O4 C20 H20B 110.1
C19 C20 H20B 110.1
H20A C20 H20B 108.4
O4 C20 H20C 110.8
C19' C20 H20C 110.8
O4 C20 H20D 110.8
C19' C20 H20D 110.8
H20C C20 H20D 108.8
C1 C6 C5 120.9(2)
C1 C6 C7 118.65(19)
C5 C6 C7 120.39(18)
C2 C3 C4 121.1(2)
C2 C3 H3 119.4
C4 C3 H3 119.4
C2 C1 C6 119.8(2)
C2 C1 H1 120.1
C6 C1 H1 120.1
O1 C15 C16 107.1(5)
O1 C15 H15A 110.3
C16 C15 H15A 110.3
O1 C15 H15B 110.3
C16 C15 H15B 110.3
H15A C15 H15B 108.5
C20 C19 S1 115.2(4)
C20 C19 H19A 108.5
S1 C19 H19A 108.5
C20 C19 H19B 108.5
S1 C19 H19B 108.5
H19A C19 H19B 107.5
C21 O4 C20 114.94(16)
O3 C16 C15 108.9(6)
O3 C16 H16A 109.9
C15 C16 H16A 109.9
O3 C16 H16B 109.9
C15 C16 H16B 109.9
H16A C16 H16B 108.3
O3 C17 C18 109.7(4)
O3 C17 H17A 109.7
C18 C17 H17A 109.7
O3 C17 H17B 109.7
C18 C17 H17B 109.7
H17A C17 H17B 108.2
C18 S1 C19 104.5(3)
C17 C18 S1 118.1(4)
C17 C18 H18A 107.8
S1 C18 H18A 107.8
C17 C18 H18B 107.8
S1 C18 H18B 107.8
H18A C18 H18B 107.1
C16 O3 C17 109.6(4)
C18' S1' C19' 103.8(3)
C17' C18' S1' 111.5(4)
C17' C18' H18C 109.3
S1' C18' H18C 109.3
C17' C18' H18D 109.3
S1' C18' H18D 109.3
H18C C18' H18D 108.0
C16' O3' C17' 113.0(4)
O3' C17' C18' 107.4(4)
O3' C17' H17C 110.2
C18' C17' H17C 110.2
O3' C17' H17D 110.2
C18' C17' H17D 110.2
H17C C17' H17D 108.5
O3' C16' C15' 113.1(5)
O3' C16' H16C 109.0
C15' C16' H16C 109.0
O3' C16' H16D 109.0
C15' C16' H16D 109.0
H16C C16' H16D 107.8
C20 C19' S1' 111.9(4)
C20 C19' H19C 109.2
S1' C19' H19C 109.2
C20 C19' H19D 109.2
S1' C19' H19D 109.2
H19C C19' H19D 107.9
O1 C15' C16' 108.5(5)
O1 C15' H15C 110.0
C16' C15' H15C 110.0
O1 C15' H15D 110.0
C16' C15' H15D 110.0
H15C C15' H15D 108.4

loop_
_geom_bond_atom_site_label_1
_geom_bond_atom_site_label_2
_geom_bond_distance
O2 C14 1.353(2)
O2 C22 1.439(2)
O1 C4 1.351(2)
O1 C15 1.435(6)
O1 C15' 1.444(6)
O6 C8 1.216(2)
O5 C7 1.220(2)
C9 C11 1.394(3)
C9 C10 1.401(3)
C9 C7 1.491(3)
C14 C13 1.388(3)
C14 C10 1.415(3)
C11 C12 1.379(3)
C11 H11 0.9300
C13 C12 1.383(3)
C13 H13 0.9300
C5 C6 1.399(3)
C5 C4 1.415(3)
C5 C8 1.494(3)
C8 C10 1.491(3)
C22 C21 1.506(3)
C22 H22A 0.9700
C22 H22B 0.9700
C21 O4 1.423(3)
C21 H21A 0.9700
C21 H21B 0.9700
C7 C6 1.491(3)
C12 H12 0.9300
C2 C1 1.378(3)
C2 C3 1.382(3)
C2 H2 0.9300
C4 C3 1.392(3)
C20 O4 1.424(2)
C20 C19' 1.503(5)
C20 C19 1.538(5)
C20 H20A 0.9700
C20 H20B 0.9700
C20 H20C 0.9700
C20 H20D 0.9700
C6 C1 1.391(3)
C3 H3 0.9300
C1 H1 0.9300
C15 C16 1.502(6)
C15 H15A 0.9700
C15 H15B 0.9700
C19 S1 1.809(5)
C19 H19A 0.9700
C19 H19B 0.9700
C16 O3 1.430(5)
C16 H16A 0.9700
C16 H16B 0.9700
C17 O3 1.434(5)
C17 C18 1.508(6)
C17 H17A 0.9700
C17 H17B 0.9700
S1 C18 1.806(5)
C18 H18A 0.9700
C18 H18B 0.9700
S1' C18' 1.789(6)
S1' C19' 1.795(5)
C18' C17' 1.502(6)
C18' H18C 0.9700
C18' H18D 0.9700
O3' C16' 1.423(5)
O3' C17' 1.429(5)
C17' H17C 0.9700
C17' H17D 0.9700
C16' C15' 1.501(6)
C16' H16C 0.9700
C16' H16D 0.9700
C19' H19C 0.9700
C19' H19D 0.9700
C15' H15C 0.9700
C15' H15D 0.9700

loop_
_geom_torsion_atom_site_label_1
_geom_torsion_atom_site_label_2
_geom_torsion_atom_site_label_3
_geom_torsion_atom_site_label_4
_geom_torsion
C22 O2 C14 C13 2.9(3)
C22 O2 C14 C10 -178.87(17)
C10 C9 C11 C12 -0.3(3)
C7 C9 C11 C12 177.49(19)
O2 C14 C13 C12 176.43(18)
C10 C14 C13 C12 -1.8(3)
C6 C5 C8 O6 152.05(19)
C4 C5 C8 O6 -22.3(3)
C6 C5 C8 C10 -21.6(3)
C4 C5 C8 C10 164.04(18)
C14 O2 C22 C21 -170.18(17)
C11 C9 C10 C14 -2.6(3)
C7 C9 C10 C14 179.67(18)
C11 C9 C10 C8 170.85(18)
C7 C9 C10 C8 -6.9(3)
O2 C14 C10 C9 -174.73(17)
C13 C14 C10 C9 3.6(3)
O2 C14 C10 C8 11.9(3)
C13 C14 C10 C8 -169.74(18)
O6 C8 C10 C9 -152.81(19)
C5 C8 C10 C9 20.8(3)
O6 C8 C10 C14 20.5(3)
C5 C8 C10 C14 -165.93(17)
O2 C22 C21 O4 -80.8(2)
C11 C9 C7 O5 -3.6(3)
C10 C9 C7 O5 174.2(2)
C11 C9 C7 C6 175.61(18)
C10 C9 C7 C6 -6.6(3)
C9 C11 C12 C13 2.2(3)
C14 C13 C12 C11 -1.2(3)
C15 O1 C4 C3 -6.5(6)
C15' O1 C4 C3 6.8(5)
C15 O1 C4 C5 175.0(6)
C15' O1 C4 C5 -171.8(5)
C6 C5 C4 O1 176.17(17)
C8 C5 C4 O1 -9.4(3)
C6 C5 C4 C3 -2.4(3)
C8 C5 C4 C3 171.97(18)
C4 C5 C6 C1 3.8(3)
C8 C5 C6 C1 -170.64(18)
C4 C5 C6 C7 -177.10(18)
C8 C5 C6 C7 8.4(3)
O5 C7 C6 C1 4.1(3)
C9 C7 C6 C1 -175.12(18)
O5 C7 C6 C5 -175.0(2)
C9 C7 C6 C5 5.8(3)
C1 C2 C3 C4 1.6(3)
O1 C4 C3 C2 -178.73(19)
C5 C4 C3 C2 -0.2(3)
C3 C2 C1 C6 -0.2(3)
C5 C6 C1 C2 -2.6(3)
C7 C6 C1 C2 178.35(19)
C4 O1 C15 C16 -171.3(4)
O4 C20 C19 S1 168.9(3)
C22 C21 O4 C20 68.4(2)
C19' C20 O4 C21 165.4(3)
C19 C20 O4 C21 -176.3(3)
O1 C15 C16 O3 69.5(8)
C20 C19 S1 C18 96.0(5)
O3 C17 C18 S1 -70.7(6)
C19 S1 C18 C17 -66.7(5)
C15 C16 O3 C17 -169.6(5)
C18 C17 O3 C16 -178.0(5)
C19' S1' C18' C17' -74.5(5)
C16' O3' C17' C18' -167.1(4)
S1' C18' C17' O3' -157.2(4)
C17' O3' C16' C15' -83.8(6)
O4 C20 C19' S1' 167.2(3)
C18' S1' C19' C20 89.1(4)
C4 O1 C15' C16' 174.0(4)
O3' C16' C15' O1 72.1(7)
